data_7131990
loop_
_publ_author_name
'BARRIOS MORENO, LEONI ALEJANDRA ALEJANDRA'
'Teat, Simon'
'Roubeau, Olivier'
'Aromi, Guillem'

_publ_section_title
;
 A Supramolecular Helicate with Two Independent Fe(II) Switchable Centres
 and a [Fe(anilate)3]3&#x2212; Guest
;
_journal_name_full 'Chemical Communications'
_journal_paper_doi 10.1039/D3CC02278A
_journal_year 2023
_chemical_formula_moiety 'C84 H60 Fe2 N18, C18 H6 Fe O12, B F4, 2.593(C H4 O)'
_chemical_formula_sum 'C104.59 H76.36 B F4 Fe3 N18 O14.59'
_chemical_formula_weight 2073.17
_space_group_crystal_system cubic
_space_group_IT_number 198
_space_group_name_Hall 'P 2ac 2ab 3'
_space_group_name_H-M_alt 'P 21 3'
_atom_sites_solution_hydrogens mixed
_audit_creation_method SHELXL-2017/1
_audit_update_record
;
2023-07-19 deposited with the CCDC.	2023-08-03 downloaded from the CCDC.
;
_cell_angle_alpha 90
_cell_angle_beta 90
_cell_angle_gamma 90
_cell_formula_units_Z 4
_cell_length_a 21.579(3)
_cell_length_b 21.579(3)
_cell_length_c 21.579(3)
_cell_measurement_reflns_used 6487
_cell_measurement_temperature 330(2)
_cell_measurement_theta_max 33.95
_cell_measurement_theta_min 1.37
_cell_volume 10048(2)
_computing_cell_refinement XDS
_computing_data_collection 'autoPROC package'
_computing_data_reduction
;
autoPROC (Vonrhein, C., Flensburg, C., Keller, P., Sharff, A., Smart, O., Paciorek, W., Womack, T. & Bricogne, G. (2011). Acta Cryst. D67, 293-302)
XDS (Kabsch, W. (2010). Acta Cryst. D66, 125-132)
pointless (Evans, P.R. (2006). Acta Cryst. D62, 72-82)
aimless (Evans, P. R. and Murshudov, G. N., 2013)
ccp4 (Winn, M. D. et al., 2011)
;
_computing_structure_refinement 'SHELXL-2017/1 (Sheldrick, 2017)'
_computing_structure_solution 'SHELXT 2018/2 (Sheldrick, 2018)'
_diffrn_ambient_temperature 330(2)
_diffrn_measured_fraction_theta_full 1.000
_diffrn_measured_fraction_theta_max 1.000
_diffrn_measurement_device_type 'MD2M - Maatel + Dectris PILATUS 6M'
_diffrn_measurement_method '\w rotation'
_diffrn_radiation_monochromator 'silicon 111'
_diffrn_radiation_source 'ALBA XALOC beamline'
_diffrn_radiation_type synchrotron
_diffrn_radiation_wavelength 0.72932
_diffrn_reflns_av_R_equivalents 0.0729
_diffrn_reflns_av_unetI/netI 0.0270
_diffrn_reflns_Laue_measured_fraction_full 1.000
_diffrn_reflns_Laue_measured_fraction_max 1.000
_diffrn_reflns_limit_h_max 29
_diffrn_reflns_limit_h_min -29
_diffrn_reflns_limit_k_max 29
_diffrn_reflns_limit_k_min -29
_diffrn_reflns_limit_l_max 29
_diffrn_reflns_limit_l_min -29
_diffrn_reflns_number 166566
_diffrn_reflns_point_group_measured_fraction_full 0.999
_diffrn_reflns_point_group_measured_fraction_max 0.999
_diffrn_reflns_theta_full 29.517
_diffrn_reflns_theta_max 29.517
_diffrn_reflns_theta_min 1.369
_exptl_absorpt_coefficient_mu 0.541
_exptl_absorpt_correction_T_max 1.0
_exptl_absorpt_correction_T_min 0.94
_exptl_absorpt_correction_type multi-scan
_exptl_absorpt_process_details XDS/XSCALE
_exptl_crystal_colour 'dark orange'
_exptl_crystal_density_diffrn 1.370
_exptl_crystal_description block
_exptl_crystal_F_000 4263
_exptl_crystal_size_max 0.250
_exptl_crystal_size_mid 0.200
_exptl_crystal_size_min 0.200
_refine_diff_density_max 0.208
_refine_diff_density_min -0.218
_refine_diff_density_rms 0.052
_refine_ls_abs_structure_details
;
 Flack x determined using 3871 quotients [(I+)-(I-)]/[(I+)+(I-)]
 (Parsons, Flack and Wagner, Acta Cryst. B69 (2013) 249-259).
;
_refine_ls_abs_structure_Flack 0.059(3)
_refine_ls_extinction_coef 0.0315(12)
_refine_ls_extinction_expression Fc^*^=kFc[1+0.001xFc^2^\l^3^/sin(2\q)]^-1/4^
_refine_ls_extinction_method 'SHELXL-2017/1 (Sheldrick 2017)'
_refine_ls_goodness_of_fit_ref 1.052
_refine_ls_hydrogen_treatment mixed
_refine_ls_matrix_type full
_refine_ls_number_parameters 477
_refine_ls_number_reflns 8674
_refine_ls_number_restraints 83
_refine_ls_restrained_S_all 1.069
_refine_ls_R_factor_all 0.0321
_refine_ls_R_factor_gt 0.0319
_refine_ls_shift/su_max 0.001
_refine_ls_shift/su_mean 0.000
_refine_ls_structure_factor_coef Fsqd
_refine_ls_weighting_details 'w=1/[\s^2^(Fo^2^)+(0.0680P)^2^+0.2307P] where P=(Fo^2^+2Fc^2^)/3'
_refine_ls_weighting_scheme calc
_refine_ls_wR_factor_gt 0.0926
_refine_ls_wR_factor_ref 0.0930
_reflns_Friedel_coverage 0.858
_reflns_Friedel_fraction_full 0.998
_reflns_Friedel_fraction_max 0.998
_reflns_number_gt 8520
_reflns_number_total 8674
_reflns_threshold_expression 'I > 2\s(I)'
_cod_data_source_file d3cc02278a2.cif
_cod_data_source_block lb2205_fresh1_330K
_cod_original_cell_volume 10048(3)
_cod_database_code 7131990
_shelx_shelxl_version_number 2017/1
_shelx_space_group_comment
;
The symmetry employed for this shelxl refinement is uniquely defined
by the following loop, which should always be used as a source of
symmetry information in preference to the above space-group names.
They are only intended as comments.
;
_shelx_estimated_absorpt_t_min 0.876
_shelx_estimated_absorpt_t_max 0.899

loop_
_space_group_symop_operation_xyz
'x, y, z'
'-x+1/2, -y, z+1/2'
'-x, y+1/2, -z+1/2'
'x+1/2, -y+1/2, -z'
'z, x, y'
'z+1/2, -x+1/2, -y'
'-z+1/2, -x, y+1/2'
'-z, x+1/2, -y+1/2'
'y, z, x'
'-y, z+1/2, -x+1/2'
'y+1/2, -z+1/2, -x'
'-y+1/2, -z, x+1/2'

loop_
_atom_site_label
_atom_site_type_symbol
_atom_site_fract_x
_atom_site_fract_y
_atom_site_fract_z
_atom_site_U_iso_or_equiv
_atom_site_adp_type
_atom_site_occupancy
_atom_site_site_symmetry_order
_atom_site_calc_flag
_atom_site_refinement_flags_posn
_atom_site_refinement_flags_adp
_atom_site_refinement_flags_occupancy
_atom_site_disorder_assembly
_atom_site_disorder_group
Fe1 Fe 0.29665(2) 0.29665(2) 0.29665(2) 0.05388(11) Uani 1 3 d S T P . .
Fe2 Fe 0.58517(2) 0.58517(2) 0.58517(2) 0.06020(12) Uani 1 3 d S T P . .
N1 N 0.22748(8) 0.33012(8) 0.24308(7) 0.0623(3) Uani 1 1 d . . . . .
N2 N 0.25989(7) 0.35694(8) 0.35439(7) 0.0575(3) Uani 1 1 d . . . . .
N3 N 0.26648(7) 0.37265(8) 0.41463(7) 0.0586(3) Uani 1 1 d D . . . .
H3 H 0.3007(12) 0.3639(16) 0.4350(15) 0.088 Uiso 1 1 d D U . . .
N4 N 0.47645(8) 0.49316(10) 0.62229(8) 0.0680(4) Uani 1 1 d D . . . .
H4 H 0.4547(17) 0.4984(18) 0.5865(14) 0.102 Uiso 1 1 d D U . . .
N5 N 0.53555(8) 0.51330(9) 0.62441(8) 0.0668(4) Uani 1 1 d . . . . .
N6 N 0.64726(9) 0.55063(10) 0.65255(10) 0.0746(4) Uani 1 1 d . . . . .
C1 C 0.21429(12) 0.31399(12) 0.18409(10) 0.0736(5) Uani 1 1 d . . . . .
H1A H 0.240901 0.287230 0.163271 0.088 Uiso 1 1 calc R U . . .
C2 C 0.16244(15) 0.33605(14) 0.15375(13) 0.0874(7) Uani 1 1 d . . . . .
H2A H 0.153761 0.323251 0.113526 0.105 Uiso 1 1 calc R U . . .
C3 C 0.12360(15) 0.37722(16) 0.18351(15) 0.0941(8) Uani 1 1 d . . . . .
H3B H 0.088814 0.392843 0.163425 0.113 Uiso 1 1 calc R U . . .
C4 C 0.13706(14) 0.39488(14) 0.24342(14) 0.0853(7) Uani 1 1 d . . . . .
H4B H 0.111808 0.422864 0.264326 0.102 Uiso 1 1 calc R U . . .
C5 C 0.18911(9) 0.36998(10) 0.27186(10) 0.0650(4) Uani 1 1 d . . . . .
C6 C 0.20687(9) 0.38317(9) 0.33575(9) 0.0623(4) Uani 1 1 d . . . . .
C7 C 0.17940(9) 0.41636(11) 0.38371(10) 0.0681(4) Uani 1 1 d . . . . .
H7A H 0.142503 0.438585 0.382393 0.082 Uiso 1 1 calc R U . . .
C8 C 0.21853(8) 0.40924(9) 0.43348(9) 0.0616(4) Uani 1 1 d . . . . .
C9 C 0.21318(9) 0.43393(10) 0.49679(9) 0.0648(4) Uani 1 1 d . . . . .
C10 C 0.16524(11) 0.47508(14) 0.50962(13) 0.0797(6) Uani 1 1 d . . . . .
H10A H 0.138333 0.487445 0.478310 0.096 Uiso 1 1 calc R U . . .
C11 C 0.15777(15) 0.49767(18) 0.56965(16) 0.1001(9) Uani 1 1 d . . . . .
H11A H 0.126021 0.525486 0.578362 0.120 Uiso 1 1 calc R U . . .
C12 C 0.19667(14) 0.47919(19) 0.61535(14) 0.0975(9) Uani 1 1 d . . . . .
H12A H 0.190357 0.493564 0.655485 0.117 Uiso 1 1 calc R U . . .
C13 C 0.24571(10) 0.43931(14) 0.60360(10) 0.0754(5) Uani 1 1 d . . . . .
C14 C 0.25338(9) 0.41654(12) 0.54380(9) 0.0691(4) Uani 1 1 d . . . . .
H14A H 0.285758 0.389402 0.535261 0.083 Uiso 1 1 calc R U . . .
C15 C 0.29236(12) 0.42628(15) 0.65160(10) 0.0814(6) Uani 1 1 d . . . . .
C16 C 0.27743(16) 0.4033(2) 0.71045(14) 0.1158(13) Uani 1 1 d . . . . .
H16A H 0.236474 0.393845 0.719959 0.139 Uiso 1 1 calc R U . . .
C17 C 0.3227(2) 0.3948(3) 0.75404(15) 0.1334(18) Uani 1 1 d . . . . .
H17A H 0.312443 0.377824 0.792326 0.160 Uiso 1 1 calc R U . . .
C18 C 0.38352(17) 0.4110(2) 0.74176(13) 0.1087(11) Uani 1 1 d . . . . .
H18A H 0.413615 0.406265 0.772245 0.130 Uiso 1 1 calc R U . . .
C19 C 0.39976(11) 0.43448(14) 0.68378(10) 0.0757(5) Uani 1 1 d . . . . .
C20 C 0.35412(10) 0.44119(12) 0.63947(9) 0.0717(5) Uani 1 1 d . . . . .
H20A H 0.364815 0.456052 0.600452 0.086 Uiso 1 1 calc R U . . .
C21 C 0.46236(11) 0.45809(11) 0.67263(9) 0.0681(4) Uani 1 1 d . . . . .
C22 C 0.51515(11) 0.45596(11) 0.70914(11) 0.0737(5) Uani 1 1 d . . . . .
H22A H 0.520259 0.435389 0.746671 0.088 Uiso 1 1 calc R U . . .
C23 C 0.55868(11) 0.49111(10) 0.67762(10) 0.0678(4) Uani 1 1 d . . . . .
C24 C 0.62252(11) 0.50931(11) 0.69253(12) 0.0731(5) Uani 1 1 d . . . . .
C25 C 0.65403(15) 0.48650(17) 0.74341(18) 0.0981(9) Uani 1 1 d . . . . .
H25A H 0.635077 0.458851 0.770502 0.118 Uiso 1 1 calc R U . . .
C26 C 0.71402(19) 0.5056(2) 0.7531(2) 0.1240(14) Uani 1 1 d . . . . .
H26A H 0.736579 0.490357 0.786468 0.149 Uiso 1 1 calc R U . . .
C27 C 0.74048(16) 0.5476(2) 0.7128(3) 0.1261(15) Uani 1 1 d . . . . .
H27A H 0.780801 0.561458 0.719092 0.151 Uiso 1 1 calc R U . . .
C28 C 0.70613(14) 0.56884(17) 0.66289(18) 0.1005(9) Uani 1 1 d . . . . .
H28A H 0.724350 0.596694 0.635510 0.121 Uiso 1 1 calc R U . . .
Fe3 Fe 0.44076(2) 0.44076(2) 0.44076(2) 0.05961(12) Uani 1 3 d S T P . .
O1 O 0.38992(6) 0.36974(7) 0.47256(7) 0.0606(3) Uani 1 1 d . . . . .
O2 O 0.50111(6) 0.40880(7) 0.50308(7) 0.0645(3) Uani 1 1 d . . . . .
O3 O 0.52558(12) 0.23878(15) 0.63668(13) 0.1168(9) Uani 1 1 d . . . . .
O4 O 0.40931(13) 0.20252(14) 0.61040(14) 0.1187(9) Uani 1 1 d . U . . .
C29 C 0.41783(8) 0.33682(9) 0.51503(8) 0.0589(3) Uani 1 1 d . . . . .
C30 C 0.48239(9) 0.35828(9) 0.53136(9) 0.0613(4) Uani 1 1 d . . . . .
C31 C 0.51771(11) 0.32558(13) 0.57149(11) 0.0782(6) Uani 1 1 d . . . . .
H31A H 0.557599 0.339280 0.580366 0.094 Uiso 1 1 calc R U . . .
C32 C 0.49540(12) 0.27082(14) 0.60042(12) 0.0815(6) Uani 1 1 d . U . . .
C33 C 0.42834(12) 0.24998(13) 0.58534(12) 0.0804(6) Uani 1 1 d . U . . .
C34 C 0.39293(10) 0.28617(11) 0.54292(10) 0.0701(5) Uani 1 1 d . . . . .
H34A H 0.352230 0.274964 0.534228 0.084 Uiso 1 1 calc R U . . .
O1S O -0.0334(5) 0.4404(6) 0.3671(6) 0.303(6) Uani 0.864(14) 1 d . U P . .
H1S H -0.021985 0.475910 0.374397 0.454 Uiso 0.864(14) 1 d R U P . .
C1S C 0.0182(4) 0.4040(3) 0.3560(4) 0.158(3) Uani 0.864(14) 1 d . U P . .
H1S1 H 0.034356 0.387200 0.393850 0.236 Uiso 0.864(14) 1 d R U P . .
H1S2 H 0.049506 0.428630 0.336120 0.236 Uiso 0.864(14) 1 d R U P . .
H1S3 H 0.006086 0.370810 0.328980 0.236 Uiso 0.864(14) 1 d R U P . .
B1 B 0.1290(10) 0.1311(9) 0.1337(8) 0.127(3) Uani 0.3333 1 d D U P A -1
F1 F 0.1238(10) 0.1708(8) 0.0846(8) 0.175(7) Uani 0.3333 1 d D U P A -1
F2 F 0.1435(8) 0.1628(7) 0.1873(5) 0.193(5) Uani 0.3333 1 d D U P A -1
F3 F 0.0711(8) 0.1045(8) 0.1447(9) 0.181(6) Uani 0.3333 1 d D U P A -1
F4 F 0.1711(9) 0.0854(7) 0.1226(7) 0.165(7) Uani 0.3333 1 d D U P A -1

loop_
_atom_site_aniso_label
_atom_site_aniso_U_11
_atom_site_aniso_U_22
_atom_site_aniso_U_33
_atom_site_aniso_U_23
_atom_site_aniso_U_13
_atom_site_aniso_U_12
Fe1 0.05388(11) 0.05388(11) 0.05388(11) 0.00122(9) 0.00122(9) 0.00122(9)
Fe2 0.06020(12) 0.06020(12) 0.06020(12) 0.00395(10) 0.00395(10) 0.00395(10)
N1 0.0645(8) 0.0655(8) 0.0569(7) 0.0045(6) -0.0058(6) -0.0005(6)
N2 0.0536(7) 0.0645(7) 0.0545(7) 0.0016(6) 0.0007(5) 0.0024(6)
N3 0.0523(6) 0.0670(8) 0.0565(7) -0.0004(6) 0.0020(6) 0.0009(6)
N4 0.0603(8) 0.0891(11) 0.0546(7) 0.0005(7) 0.0024(6) 0.0034(7)
N5 0.0595(8) 0.0811(10) 0.0598(8) 0.0031(7) -0.0005(6) 0.0070(7)
N6 0.0623(9) 0.0783(11) 0.0833(11) 0.0004(9) -0.0058(8) 0.0044(8)
C1 0.0840(13) 0.0767(11) 0.0600(9) 0.0032(8) -0.0098(9) 0.0024(10)
C2 0.1038(18) 0.0892(15) 0.0692(12) 0.0031(11) -0.0259(12) 0.0066(13)
C3 0.0949(17) 0.1010(18) 0.0864(15) 0.0104(13) -0.0332(14) 0.0148(14)
C4 0.0807(14) 0.0907(15) 0.0846(14) -0.0023(12) -0.0179(11) 0.0226(12)
C5 0.0639(9) 0.0666(9) 0.0645(9) 0.0030(8) -0.0086(7) 0.0037(7)
C6 0.0568(8) 0.0660(9) 0.0641(9) 0.0013(7) -0.0026(7) 0.0052(7)
C7 0.0581(8) 0.0733(10) 0.0729(11) -0.0028(9) 0.0013(8) 0.0088(8)
C8 0.0533(7) 0.0664(9) 0.0650(9) -0.0015(7) 0.0066(6) -0.0008(7)
C9 0.0546(8) 0.0728(10) 0.0672(9) -0.0045(8) 0.0108(7) -0.0041(7)
C10 0.0676(11) 0.0920(15) 0.0796(13) -0.0099(11) 0.0082(10) 0.0118(10)
C11 0.0830(15) 0.127(2) 0.0904(17) -0.0247(17) 0.0159(13) 0.0233(16)
C12 0.0798(15) 0.136(3) 0.0763(14) -0.0264(16) 0.0209(12) 0.0074(15)
C13 0.0624(10) 0.1013(15) 0.0625(10) -0.0059(10) 0.0147(8) -0.0066(10)
C14 0.0585(9) 0.0855(12) 0.0633(9) -0.0065(9) 0.0119(7) -0.0015(8)
C15 0.0712(11) 0.1165(19) 0.0565(9) -0.0034(10) 0.0138(8) -0.0094(12)
C16 0.0858(16) 0.191(4) 0.0709(14) 0.0176(19) 0.0221(12) -0.021(2)
C17 0.109(2) 0.224(5) 0.0670(14) 0.038(2) 0.0147(15) -0.028(3)
C18 0.0961(18) 0.167(3) 0.0633(12) 0.0279(17) 0.0014(12) -0.014(2)
C19 0.0750(11) 0.0954(14) 0.0568(9) 0.0008(9) 0.0070(8) -0.0042(10)
C20 0.0669(10) 0.0939(14) 0.0542(8) -0.0001(9) 0.0100(7) -0.0041(10)
C21 0.0707(10) 0.0770(11) 0.0564(9) 0.0019(8) 0.0001(8) 0.0031(9)
C22 0.0769(12) 0.0775(12) 0.0667(10) 0.0094(9) -0.0081(9) 0.0001(9)
C23 0.0680(10) 0.0704(10) 0.0652(9) 0.0057(8) -0.0048(8) 0.0082(8)
C24 0.0689(11) 0.0722(11) 0.0784(12) 0.0034(9) -0.0124(9) 0.0079(9)
C25 0.0877(16) 0.1020(19) 0.104(2) 0.0230(16) -0.0287(15) 0.0059(14)
C26 0.097(2) 0.134(3) 0.141(3) 0.032(3) -0.052(2) 0.003(2)
C27 0.0759(16) 0.138(3) 0.164(4) 0.026(3) -0.044(2) -0.0057(18)
C28 0.0671(13) 0.109(2) 0.126(2) 0.0138(18) -0.0167(14) -0.0033(13)
Fe3 0.05961(12) 0.05961(12) 0.05961(12) 0.00126(10) 0.00126(10) 0.00126(10)
O1 0.0519(5) 0.0676(7) 0.0624(6) 0.0090(5) -0.0019(5) -0.0010(5)
O2 0.0562(6) 0.0655(7) 0.0717(7) 0.0091(6) -0.0032(5) -0.0021(5)
O3 0.0990(14) 0.143(2) 0.1080(16) 0.0626(16) -0.0235(12) -0.0100(14)
O4 0.1051(15) 0.1243(18) 0.1268(18) 0.0655(16) -0.0250(13) -0.0332(13)
C29 0.0552(7) 0.0681(9) 0.0533(7) 0.0018(7) 0.0021(6) 0.0020(7)
C30 0.0568(8) 0.0678(9) 0.0593(8) 0.0020(7) 0.0008(7) -0.0022(7)
C31 0.0651(10) 0.0978(15) 0.0716(12) 0.0174(11) -0.0104(9) -0.0082(10)
C32 0.0727(11) 0.0999(16) 0.0719(12) 0.0230(12) -0.0070(9) -0.0024(11)
C33 0.0788(12) 0.0919(14) 0.0706(11) 0.0210(11) -0.0030(10) -0.0122(11)
C34 0.0627(9) 0.0806(12) 0.0669(10) 0.0108(9) 0.0008(8) -0.0085(9)
O1S 0.294(11) 0.282(11) 0.332(13) 0.049(10) 0.008(10) 0.114(9)
C1S 0.158(5) 0.117(4) 0.199(7) 0.032(4) 0.007(5) -0.029(3)
B1 0.184(11) 0.096(11) 0.100(8) 0.032(4) 0.049(9) 0.054(6)
F1 0.234(15) 0.152(10) 0.138(9) 0.073(7) 0.064(10) 0.110(10)
F2 0.280(18) 0.147(9) 0.151(8) -0.009(7) -0.007(9) 0.043(10)
F3 0.184(9) 0.152(10) 0.209(16) 0.040(10) 0.033(9) 0.030(7)
F4 0.228(14) 0.137(10) 0.128(8) 0.062(7) 0.074(9) 0.100(10)

loop_
_atom_type_symbol
_atom_type_description
_atom_type_scat_dispersion_real
_atom_type_scat_dispersion_imag
_atom_type_scat_source
C C 0.0034 0.0017 'XDisp Program in WinGX L.J. Farrugia, J.Appl.Cryst. 2012,45,849-854'
H H 0.0000 0.0000 'XDisp Program in WinGX L.J. Farrugia, J.Appl.Cryst. 2012,45,849-854'
B B 0.0017 0.0007 'XDisp Program in WinGX L.J. Farrugia, J.Appl.Cryst. 2012,45,849-854'
N N 0.0066 0.0035 'XDisp Program in WinGX L.J. Farrugia, J.Appl.Cryst. 2012,45,849-854'
O O 0.0115 0.0065 'XDisp Program in WinGX L.J. Farrugia, J.Appl.Cryst. 2012,45,849-854'
F F 0.0186 0.0109 'XDisp Program in WinGX L.J. Farrugia, J.Appl.Cryst. 2012,45,849-854'
Fe Fe 0.3512 0.8903 'XDisp Program in WinGX L.J. Farrugia, J.Appl.Cryst. 2012,45,849-854'

loop_
_geom_angle_atom_site_label_1
_geom_angle_atom_site_label_2
_geom_angle_atom_site_label_3
_geom_angle
_geom_angle_site_symmetry_1
_geom_angle_site_symmetry_3
_geom_angle_publ_flag
N2 Fe1 N2 95.91(6) . 5 ?
N2 Fe1 N2 95.91(6) . 9 ?
N2 Fe1 N2 95.91(6) 5 9 ?
N2 Fe1 N1 80.11(7) . . ?
N2 Fe1 N1 171.67(7) 5 . ?
N2 Fe1 N1 91.80(7) 9 . ?
N2 Fe1 N1 91.80(7) . 5 ?
N2 Fe1 N1 80.11(7) 5 5 ?
N2 Fe1 N1 171.67(7) 9 5 ?
N1 Fe1 N1 92.64(7) . 5 ?
N2 Fe1 N1 171.67(7) . 9 ?
N2 Fe1 N1 91.80(7) 5 9 ?
N2 Fe1 N1 80.11(7) 9 9 ?
N1 Fe1 N1 92.64(7) . 9 ?
N1 Fe1 N1 92.64(7) 5 9 ?
N5 Fe2 N5 97.53(7) . 9 ?
N5 Fe2 N5 97.54(7) . 5 ?
N5 Fe2 N5 97.54(7) 9 5 ?
N5 Fe2 N6 77.40(7) . . ?
N5 Fe2 N6 167.72(8) 9 . ?
N5 Fe2 N6 94.23(8) 5 . ?
N5 Fe2 N6 94.23(8) . 9 ?
N5 Fe2 N6 77.39(7) 9 9 ?
N5 Fe2 N6 167.73(8) 5 9 ?
N6 Fe2 N6 91.72(8) . 9 ?
N5 Fe2 N6 167.73(8) . 5 ?
N5 Fe2 N6 94.23(8) 9 5 ?
N5 Fe2 N6 77.39(7) 5 5 ?
N6 Fe2 N6 91.72(8) . 5 ?
N6 Fe2 N6 91.72(8) 9 5 ?
C5 N1 C1 118.05(18) . . ?
C5 N1 Fe1 114.76(13) . . ?
C1 N1 Fe1 127.07(16) . . ?
C6 N2 N3 105.84(15) . . ?
C6 N2 Fe1 115.71(13) . . ?
N3 N2 Fe1 137.11(12) . . ?
N2 N3 C8 110.65(16) . . ?
N2 N3 H3 121(2) . . ?
C8 N3 H3 128(2) . . ?
N5 N4 C21 111.35(18) . . ?
N5 N4 H4 118(3) . . ?
C21 N4 H4 129(3) . . ?
C23 N5 N4 105.44(18) . . ?
C23 N5 Fe2 115.23(15) . . ?
N4 N5 Fe2 135.91(14) . . ?
C28 N6 C24 117.3(2) . . ?
C28 N6 Fe2 127.5(2) . . ?
C24 N6 Fe2 114.94(15) . . ?
N1 C1 C2 121.9(2) . . ?
N1 C1 H1A 119.0 . . ?
C2 C1 H1A 119.0 . . ?
C3 C2 C1 119.6(2) . . ?
C3 C2 H2A 120.2 . . ?
C1 C2 H2A 120.2 . . ?
C4 C3 C2 119.1(2) . . ?
C4 C3 H3B 120.4 . . ?
C2 C3 H3B 120.4 . . ?
C3 C4 C5 118.6(3) . . ?
C3 C4 H4B 120.7 . . ?
C5 C4 H4B 120.7 . . ?
N1 C5 C4 122.8(2) . . ?
N1 C5 C6 113.53(17) . . ?
C4 C5 C6 123.7(2) . . ?
N2 C6 C7 111.00(17) . . ?
N2 C6 C5 115.21(17) . . ?
C7 C6 C5 133.75(18) . . ?
C8 C7 C6 105.18(17) . . ?
C8 C7 H7A 127.4 . . ?
C6 C7 H7A 127.4 . . ?
N3 C8 C7 107.32(17) . . ?
N3 C8 C9 123.12(18) . . ?
C7 C8 C9 129.56(18) . . ?
C14 C9 C10 119.5(2) . . ?
C14 C9 C8 122.16(18) . . ?
C10 C9 C8 118.3(2) . . ?
C9 C10 C11 119.6(3) . . ?
C9 C10 H10A 120.2 . . ?
C11 C10 H10A 120.2 . . ?
C12 C11 C10 120.1(3) . . ?
C12 C11 H11A 119.9 . . ?
C10 C11 H11A 119.9 . . ?
C11 C12 C13 121.5(2) . . ?
C11 C12 H12A 119.3 . . ?
C13 C12 H12A 119.3 . . ?
C12 C13 C14 118.7(2) . . ?
C12 C13 C15 120.8(2) . . ?
C14 C13 C15 120.3(2) . . ?
C9 C14 C13 120.6(2) . . ?
C9 C14 H14A 119.7 . . ?
C13 C14 H14A 119.7 . . ?
C20 C15 C16 118.1(3) . . ?
C20 C15 C13 118.5(2) . . ?
C16 C15 C13 123.3(2) . . ?
C17 C16 C15 120.5(3) . . ?
C17 C16 H16A 119.8 . . ?
C15 C16 H16A 119.8 . . ?
C16 C17 C18 120.7(3) . . ?
C16 C17 H17A 119.6 . . ?
C18 C17 H17A 119.6 . . ?
C17 C18 C19 120.1(3) . . ?
C17 C18 H18A 119.9 . . ?
C19 C18 H18A 119.9 . . ?
C20 C19 C18 118.7(2) . . ?
C20 C19 C21 120.5(2) . . ?
C18 C19 C21 120.4(2) . . ?
C19 C20 C15 121.8(2) . . ?
C19 C20 H20A 119.1 . . ?
C15 C20 H20A 119.1 . . ?
N4 C21 C22 106.8(2) . . ?
N4 C21 C19 122.1(2) . . ?
C22 C21 C19 130.8(2) . . ?
C21 C22 C23 105.06(19) . . ?
C21 C22 H22A 127.5 . . ?
C23 C22 H22A 127.5 . . ?
N5 C23 C22 111.3(2) . . ?
N5 C23 C24 116.2(2) . . ?
C22 C23 C24 132.4(2) . . ?
N6 C24 C25 123.2(3) . . ?
N6 C24 C23 114.0(2) . . ?
C25 C24 C23 122.7(2) . . ?
C26 C25 C24 118.5(3) . . ?
C26 C25 H25A 120.8 . . ?
C24 C25 H25A 120.8 . . ?
C25 C26 C27 119.5(3) . . ?
C25 C26 H26A 120.3 . . ?
C27 C26 H26A 120.3 . . ?
C26 C27 C28 119.1(3) . . ?
C26 C27 H27A 120.5 . . ?
C28 C27 H27A 120.5 . . ?
N6 C28 C27 122.4(3) . . ?
N6 C28 H28A 118.8 . . ?
C27 C28 H28A 118.8 . . ?
O2 Fe3 O2 91.07(6) . 9 ?
O2 Fe3 O2 91.07(7) . 5 ?
O2 Fe3 O2 91.06(7) 9 5 ?
O2 Fe3 O1 170.30(6) . 9 ?
O2 Fe3 O1 82.08(5) 9 9 ?
O2 Fe3 O1 95.90(6) 5 9 ?
O2 Fe3 O1 95.90(6) . 5 ?
O2 Fe3 O1 170.30(6) 9 5 ?
O2 Fe3 O1 82.08(5) 5 5 ?
O1 Fe3 O1 91.75(6) 9 5 ?
O2 Fe3 O1 82.08(5) . . ?
O2 Fe3 O1 95.90(6) 9 . ?
O2 Fe3 O1 170.30(6) 5 . ?
O1 Fe3 O1 91.75(6) 9 . ?
O1 Fe3 O1 91.75(6) 5 . ?
C29 O1 Fe3 113.78(12) . . ?
C30 O2 Fe3 113.55(12) . . ?
O1 C29 C34 124.46(18) . . ?
O1 C29 C30 114.98(16) . . ?
C34 C29 C30 120.56(17) . . ?
O2 C30 C31 123.88(18) . . ?
O2 C30 C29 115.47(16) . . ?
C31 C30 C29 120.63(19) . . ?
C30 C31 C32 121.6(2) . . ?
C30 C31 H31A 119.2 . . ?
C32 C31 H31A 119.2 . . ?
O3 C32 C31 124.6(3) . . ?
O3 C32 C33 117.7(3) . . ?
C31 C32 C33 117.8(2) . . ?
O4 C33 C34 124.1(2) . . ?
O4 C33 C32 117.5(2) . . ?
C34 C33 C32 118.4(2) . . ?
C29 C34 C33 120.88(19) . . ?
C29 C34 H34A 119.6 . . ?
C33 C34 H34A 119.6 . . ?
C1S O1S H1S 108.7 . . ?
O1S C1S H1S1 111.1 . . ?
O1S C1S H1S2 109.3 . . ?
H1S1 C1S H1S2 109.5 . . ?
O1S C1S H1S3 108.0 . . ?
H1S1 C1S H1S3 109.5 . . ?
H1S2 C1S H1S3 109.5 . . ?
F4 B1 F1 111.8(15) . . ?
F4 B1 F2 110.8(16) . . ?
F1 B1 F2 111.1(15) . . ?
F4 B1 F3 109.2(15) . . ?
F1 B1 F3 108.4(17) . . ?
F2 B1 F3 105.3(14) . . ?

loop_
_geom_bond_atom_site_label_1
_geom_bond_atom_site_label_2
_geom_bond_distance
_geom_bond_site_symmetry_2
_geom_bond_publ_flag
Fe1 N2 1.9683(16) . ?
Fe1 N2 1.9684(16) 5 ?
Fe1 N2 1.9684(16) 9 ?
Fe1 N1 2.0213(17) . ?
Fe1 N1 2.0214(17) 5 ?
Fe1 N1 2.0214(17) 9 ?
Fe2 N5 2.066(2) . ?
Fe2 N5 2.066(2) 9 ?
Fe2 N5 2.066(2) 5 ?
Fe2 N6 2.113(2) . ?
Fe2 N6 2.113(2) 9 ?
Fe2 N6 2.113(2) 5 ?
N1 C5 1.346(3) . ?
N1 C1 1.350(3) . ?
N2 C6 1.338(2) . ?
N2 N3 1.351(2) . ?
N3 C8 1.364(2) . ?
N3 H3 0.88(2) . ?
N4 N5 1.348(3) . ?
N4 C21 1.358(3) . ?
N4 H4 0.91(2) . ?
N5 C23 1.340(3) . ?
N6 C28 1.348(4) . ?
N6 C24 1.351(3) . ?
C1 C2 1.381(3) . ?
C1 H1A 0.9300 . ?
C2 C3 1.380(5) . ?
C2 H2A 0.9300 . ?
C3 C4 1.379(4) . ?
C3 H3B 0.9300 . ?
C4 C5 1.388(3) . ?
C4 H4B 0.9300 . ?
C5 C6 1.459(3) . ?
C6 C7 1.391(3) . ?
C7 C8 1.375(3) . ?
C7 H7A 0.9300 . ?
C8 C9 1.471(3) . ?
C9 C14 1.386(3) . ?
C9 C10 1.391(3) . ?
C10 C11 1.393(4) . ?
C10 H10A 0.9300 . ?
C11 C12 1.355(5) . ?
C11 H11A 0.9300 . ?
C12 C13 1.387(4) . ?
C12 H12A 0.9300 . ?
C13 C14 1.391(3) . ?
C13 C15 1.472(4) . ?
C14 H14A 0.9300 . ?
C15 C20 1.396(3) . ?
C15 C16 1.401(3) . ?
C16 C17 1.368(6) . ?
C16 H16A 0.9300 . ?
C17 C18 1.385(5) . ?
C17 H17A 0.9300 . ?
C18 C19 1.395(3) . ?
C18 H18A 0.9300 . ?
C19 C20 1.380(3) . ?
C19 C21 1.464(3) . ?
C20 H20A 0.9300 . ?
C21 C22 1.386(3) . ?
C22 C23 1.386(3) . ?
C22 H22A 0.9300 . ?
C23 C24 1.468(3) . ?
C24 C25 1.382(3) . ?
C25 C26 1.375(5) . ?
C25 H25A 0.9300 . ?
C26 C27 1.379(7) . ?
C26 H26A 0.9300 . ?
C27 C28 1.386(5) . ?
C27 H27A 0.9300 . ?
C28 H28A 0.9300 . ?
Fe3 O2 1.9950(14) . ?
Fe3 O2 1.9950(14) 9 ?
Fe3 O2 1.9951(14) 5 ?
Fe3 O1 2.0057(14) 9 ?
Fe3 O1 2.0057(14) 5 ?
Fe3 O1 2.0058(14) . ?
O1 C29 1.307(2) . ?
O2 C30 1.313(2) . ?
O3 C32 1.231(3) . ?
O4 C33 1.229(3) . ?
C29 C34 1.359(3) . ?
C29 C30 1.510(3) . ?
C30 C31 1.352(3) . ?
C31 C32 1.421(4) . ?
C31 H31A 0.9300 . ?
C32 C33 1.550(4) . ?
C33 C34 1.425(3) . ?
C34 H34A 0.9300 . ?
O1S C1S 1.384(11) . ?
O1S H1S 0.8198 . ?
C1S H1S1 0.9600 . ?
C1S H1S2 0.9601 . ?
C1S H1S3 0.9599 . ?
B1 F4 1.363(17) . ?
B1 F1 1.367(19) . ?
B1 F2 1.379(14) . ?
B1 F3 1.396(19) . ?

loop_
_geom_hbond_atom_site_label_D
_geom_hbond_atom_site_label_H
_geom_hbond_atom_site_label_A
_geom_hbond_distance_DH
_geom_hbond_distance_HA
_geom_hbond_distance_DA
_geom_hbond_angle_DHA
_geom_hbond_site_symmetry_A
_geom_hbond_publ_flag
N3 H3 O1 0.88(2) 2.09(2) 2.943(2) 162(3) . yes
N4 H4 O2 0.91(2) 2.09(2) 3.002(2) 175(4) 9 yes
